data_1575085
loop_
_publ_author_name
'You, Fen'
'Zhao, Yanan'
'Shi, Xiaochao'

_publ_section_title
;
 Octahydrofluorenyl rare-earth metal-catalyzed simultaneous chain-growth
 and step-growth polymerization of para-methoxystyrene
;
_journal_issue 32
_journal_name_full 'Polymer Chemistry'
_journal_page_first 3650
_journal_page_last 3660
_journal_paper_doi 10.1039/D5PY00591D
_journal_volume 16
_journal_year 2025
_chemical_formula_sum 'C32 H43 N2 Tb'
_chemical_formula_weight 614.60
_space_group_crystal_system monoclinic
_space_group_IT_number 15
_space_group_name_Hall '-C 2yc'
_space_group_name_H-M_alt 'C 1 2/c 1'
_atom_sites_solution_hydrogens mixed
_audit_creation_method SHELXL-2016/6
_audit_update_record
;
2024-10-23 deposited with the CCDC.	2025-07-08 downloaded from the CCDC.
;
_cell_angle_alpha 90
_cell_angle_beta 108.3510(10)
_cell_angle_gamma 90
_cell_formula_units_Z 8
_cell_length_a 35.5583(11)
_cell_length_b 10.2175(3)
_cell_length_c 16.1683(6)
_cell_measurement_reflns_used 9911
_cell_measurement_temperature 173(2)
_cell_measurement_theta_max 26.39
_cell_measurement_theta_min 2.37
_cell_volume 5575.5(3)
_computing_cell_refinement 'Bruker SAINT'
_computing_data_collection 'Bruker APEX2'
_computing_data_reduction 'Bruker SAINT'
_computing_molecular_graphics 'Bruker SHELXTL'
_computing_publication_material 'Bruker SHELXTL'
_computing_structure_refinement 'SHELXL-2016/6 (Sheldrick, 2016)'
_computing_structure_solution 'SHELXT 2018/2 (Sheldrick, 2018)'
_diffrn_ambient_temperature 173(2)
_diffrn_measured_fraction_theta_full 1.000
_diffrn_measured_fraction_theta_max 0.999
_diffrn_measurement_device_type 'Bruker APEX-II CCD'
_diffrn_measurement_method '\f and \w scans'
_diffrn_radiation_type MoK\a
_diffrn_radiation_wavelength 0.71073
_diffrn_reflns_av_R_equivalents 0.0506
_diffrn_reflns_av_unetI/netI 0.0203
_diffrn_reflns_Laue_measured_fraction_full 1.000
_diffrn_reflns_Laue_measured_fraction_max 0.999
_diffrn_reflns_limit_h_max 44
_diffrn_reflns_limit_h_min -44
_diffrn_reflns_limit_k_max 12
_diffrn_reflns_limit_k_min -12
_diffrn_reflns_limit_l_max 20
_diffrn_reflns_limit_l_min -20
_diffrn_reflns_number 65677
_diffrn_reflns_point_group_measured_fraction_full 1.000
_diffrn_reflns_point_group_measured_fraction_max 0.999
_diffrn_reflns_theta_full 25.242
_diffrn_reflns_theta_max 26.402
_diffrn_reflns_theta_min 2.365
_exptl_absorpt_coefficient_mu 2.559
_exptl_absorpt_correction_T_max 0.745
_exptl_absorpt_correction_T_min 0.678
_exptl_absorpt_correction_type multi-scan
_exptl_absorpt_process_details sadabs
_exptl_crystal_colour yellow
_exptl_crystal_density_diffrn 1.464
_exptl_crystal_description block
_exptl_crystal_F_000 2512
_exptl_crystal_size_max 0.250
_exptl_crystal_size_mid 0.220
_exptl_crystal_size_min 0.200
_refine_diff_density_max 0.664
_refine_diff_density_min -1.529
_refine_diff_density_rms 0.073
_refine_ls_extinction_method none
_refine_ls_goodness_of_fit_ref 1.097
_refine_ls_hydrogen_treatment mixed
_refine_ls_matrix_type full
_refine_ls_number_parameters 374
_refine_ls_number_reflns 5710
_refine_ls_number_restraints 69
_refine_ls_restrained_S_all 1.092
_refine_ls_R_factor_all 0.0256
_refine_ls_R_factor_gt 0.0221
_refine_ls_shift/su_max 0.004
_refine_ls_shift/su_mean 0.000
_refine_ls_structure_factor_coef Fsqd
_refine_ls_weighting_details 'w=1/[\s^2^(Fo^2^)+(0.0067P)^2^+17.2606P] where P=(Fo^2^+2Fc^2^)/3'
_refine_ls_weighting_scheme calc
_refine_ls_wR_factor_gt 0.0447
_refine_ls_wR_factor_ref 0.0465
_reflns_Friedel_coverage 0.000
_reflns_number_gt 5176
_reflns_number_total 5710
_reflns_threshold_expression 'I > 2\s(I)'
_cod_data_source_file d5py00591d2.cif
_cod_data_source_block mo_211201f_0m_a
_cod_depositor_comments 'Adding full bibliography for 1575083--1575086.cif.'
_cod_original_sg_symbol_H-M 'C 2/c'
_cod_database_code 1575085
_shelx_shelxl_version_number 2016/6
_shelx_space_group_comment
; 
The symmetry employed for this shelxl refinement is uniquely defined 
by the following loop, which should always be used as a source of 
symmetry information in preference to the above space-group names. 
They are only intended as comments. 
;
_shelx_estimated_absorpt_t_min 0.567
_shelx_estimated_absorpt_t_max 0.629

loop_
_space_group_symop_operation_xyz
'x, y, z'
'-x, y, -z+1/2'
'x+1/2, y+1/2, z'
'-x+1/2, y+1/2, -z+1/2'
'-x, -y, -z'
'x, -y, z-1/2'
'-x+1/2, -y+1/2, -z'
'x+1/2, -y+1/2, z-1/2'

loop_
_atom_site_label
_atom_site_type_symbol
_atom_site_fract_x
_atom_site_fract_y
_atom_site_fract_z
_atom_site_U_iso_or_equiv
_atom_site_adp_type
_atom_site_occupancy
_atom_site_site_symmetry_order
_atom_site_calc_flag
_atom_site_refinement_flags_posn
_atom_site_refinement_flags_adp
_atom_site_refinement_flags_occupancy
_atom_site_disorder_assembly
_atom_site_disorder_group
Tb1 Tb 0.37960(2) 0.26032(2) 0.45707(2) 0.01906(4) Uani 1 1 d . . . . .
N1 N 0.32351(6) 0.4005(2) 0.47818(14) 0.0253(5) Uani 1 1 d . . . . .
N2 N 0.38335(8) 0.0105(2) 0.46537(16) 0.0338(5) Uani 1 1 d . . . . .
C1 C 0.41383(7) 0.4628(2) 0.40733(18) 0.0256(5) Uani 1 1 d . . . . .
C2 C 0.41503(7) 0.3614(2) 0.34814(16) 0.0212(5) Uani 1 1 d . . . . .
C3 C 0.39684(8) 0.3607(3) 0.25100(17) 0.0295(6) Uani 1 1 d . . . . .
H3A H 0.409193 0.430000 0.225426 0.035 Uiso 1 1 calc R U . . .
H3B H 0.368179 0.380009 0.235639 0.035 Uiso 1 1 calc R U . . .
C4 C 0.40247(10) 0.2294(4) 0.2131(2) 0.0469(8) Uani 1 1 d . . . . .
H4A H 0.383954 0.165098 0.224829 0.056 Uiso 1 1 calc R U . . .
H4B H 0.396039 0.237757 0.149153 0.056 Uiso 1 1 calc R U . . .
C5 C 0.44424(11) 0.1801(4) 0.2512(2) 0.0483(8) Uani 1 1 d . . . . .
H5A H 0.462706 0.245680 0.240555 0.058 Uiso 1 1 calc R U . . .
H5B H 0.447218 0.098361 0.221010 0.058 Uiso 1 1 calc R U . . .
C6 C 0.45564(9) 0.1535(3) 0.34927(19) 0.0356(7) Uani 1 1 d . . . . .
H6A H 0.443257 0.070857 0.359418 0.043 Uiso 1 1 calc R U . . .
H6B H 0.484751 0.143891 0.373897 0.043 Uiso 1 1 calc R U . . .
C7 C 0.44195(7) 0.2650(3) 0.39413(16) 0.0240(5) Uani 1 1 d . . . . .
C8 C 0.45704(7) 0.3047(3) 0.48244(17) 0.0281(6) Uani 1 1 d D . . . .
C9 C 0.4924(5) 0.2627(17) 0.5562(9) 0.033(3) Uani 0.57(3) 1 d . U P A 1
H9A H 0.516600 0.274825 0.539050 0.040 Uiso 0.57(3) 1 calc R U P A 1
H9B H 0.490058 0.168404 0.567627 0.040 Uiso 0.57(3) 1 calc R U P A 1
C10 C 0.4968(4) 0.340(2) 0.6398(7) 0.036(3) Uani 0.57(3) 1 d . U P A 1
H10A H 0.476369 0.310190 0.665420 0.043 Uiso 0.57(3) 1 calc R U P A 1
H10B H 0.523089 0.321605 0.682442 0.043 Uiso 0.57(3) 1 calc R U P A 1
C11 C 0.4925(4) 0.4856(19) 0.6238(10) 0.040(3) Uani 0.57(3) 1 d . U P A 1
H11A H 0.511495 0.514732 0.594023 0.048 Uiso 0.57(3) 1 calc R U P A 1
H11B H 0.498990 0.532026 0.680334 0.048 Uiso 0.57(3) 1 calc R U P A 1
C12 C 0.4505(5) 0.5205(16) 0.5681(10) 0.031(2) Uani 0.57(3) 1 d . U P A 1
H12A H 0.449317 0.612459 0.548061 0.037 Uiso 0.57(3) 1 calc R U P A 1
H12B H 0.431881 0.509693 0.601964 0.037 Uiso 0.57(3) 1 calc R U P A 1
C9' C 0.4890(6) 0.223(2) 0.5500(12) 0.027(3) Uani 0.43(3) 1 d D U P A 2
H9'1 H 0.478920 0.133787 0.552900 0.032 Uiso 0.43(3) 1 calc R U P A 2
H9'2 H 0.512968 0.217039 0.531633 0.032 Uiso 0.43(3) 1 calc R U P A 2
C10' C 0.4995(5) 0.287(2) 0.6394(11) 0.034(3) Uani 0.43(3) 1 d D U P A 2
H10C H 0.481051 0.256256 0.670027 0.041 Uiso 0.43(3) 1 calc R U P A 2
H10D H 0.526699 0.261399 0.674494 0.041 Uiso 0.43(3) 1 calc R U P A 2
C11' C 0.4971(5) 0.435(2) 0.6311(11) 0.034(3) Uani 0.43(3) 1 d D U P A 2
H11C H 0.515795 0.464754 0.600911 0.040 Uiso 0.43(3) 1 calc R U P A 2
H11D H 0.505504 0.473758 0.690169 0.040 Uiso 0.43(3) 1 calc R U P A 2
C12' C 0.4556(6) 0.484(2) 0.5812(14) 0.032(3) Uani 0.43(3) 1 d D U P A 2
H12C H 0.437283 0.461262 0.614180 0.039 Uiso 0.43(3) 1 calc R U P A 2
H12D H 0.456218 0.580757 0.576994 0.039 Uiso 0.43(3) 1 calc R U P A 2
C13 C 0.43984(8) 0.4268(3) 0.49010(18) 0.0291(6) Uani 1 1 d D . . . .
C14 C 0.39416(9) 0.5935(3) 0.3809(2) 0.0403(7) Uani 1 1 d . . . . .
H14A H 0.412034 0.651291 0.362439 0.061 Uiso 1 1 calc R U . . .
H14B H 0.388076 0.632803 0.430464 0.061 Uiso 1 1 calc R U . . .
H14C H 0.369586 0.581496 0.332479 0.061 Uiso 1 1 calc R U . . .
C15 C 0.31838(8) 0.2396(3) 0.33232(18) 0.0291(6) Uani 1 1 d D . . . .
H15A H 0.3035(9) 0.189(3) 0.3590(19) 0.033(8) Uiso 1 1 d D . . . .
H15B H 0.3174(9) 0.199(3) 0.279(2) 0.040(9) Uiso 1 1 d D . . . .
C16 C 0.30506(7) 0.3767(3) 0.32036(17) 0.0265(6) Uani 1 1 d . . . . .
C17 C 0.30766(7) 0.4593(2) 0.39167(18) 0.0246(5) Uani 1 1 d . . . . .
C18 C 0.29593(8) 0.5897(3) 0.3802(2) 0.0362(7) Uani 1 1 d . . . . .
H18 H 0.297192 0.642260 0.429530 0.043 Uiso 1 1 calc R U . . .
C19 C 0.28246(9) 0.6433(3) 0.2977(3) 0.0478(9) Uani 1 1 d . . . . .
H19 H 0.274466 0.732339 0.290008 0.057 Uiso 1 1 calc R U . . .
C20 C 0.28074(9) 0.5662(4) 0.2268(2) 0.0495(9) Uani 1 1 d . . . . .
H20 H 0.272154 0.603124 0.169989 0.059 Uiso 1 1 calc R U . . .
C21 C 0.29136(8) 0.4360(3) 0.2374(2) 0.0391(7) Uani 1 1 d . . . . .
H21 H 0.289390 0.384518 0.187233 0.047 Uiso 1 1 calc R U . . .
C22 C 0.29138(8) 0.3284(3) 0.4998(2) 0.0338(6) Uani 1 1 d . . . . .
H22A H 0.270965 0.390440 0.503618 0.051 Uiso 1 1 calc R U . . .
H22B H 0.302442 0.283642 0.555820 0.051 Uiso 1 1 calc R U . . .
H22C H 0.279612 0.263871 0.454165 0.051 Uiso 1 1 calc R U . . .
C23 C 0.34107(9) 0.4948(3) 0.5488(2) 0.0406(7) Uani 1 1 d . . . . .
H23A H 0.361186 0.547197 0.534230 0.061 Uiso 1 1 calc R U . . .
H23B H 0.353404 0.447296 0.603324 0.061 Uiso 1 1 calc R U . . .
H23C H 0.320303 0.552555 0.555949 0.061 Uiso 1 1 calc R U . . .
C24 C 0.39775(9) 0.1832(3) 0.61113(19) 0.0349(6) Uani 1 1 d D . . . .
H24A H 0.4011(10) 0.238(3) 0.664(2) 0.048(9) Uiso 1 1 d D . . . .
H24B H 0.4236(9) 0.149(3) 0.615(2) 0.046(10) Uiso 1 1 d D . . . .
C25 C 0.36589(8) 0.0885(3) 0.59212(19) 0.0323(6) Uani 1 1 d . . . . .
C26 C 0.35664(9) 0.0054(3) 0.5185(2) 0.0335(6) Uani 1 1 d . . . . .
C27 C 0.32366(11) -0.0757(3) 0.4974(3) 0.0485(8) Uani 1 1 d . . . . .
H27 H 0.318085 -0.130470 0.447482 0.058 Uiso 1 1 calc R U . . .
C28 C 0.29880(11) -0.0775(4) 0.5482(3) 0.0564(10) Uani 1 1 d . . . . .
H28 H 0.276367 -0.133657 0.533514 0.068 Uiso 1 1 calc R U . . .
C29 C 0.30673(10) 0.0025(4) 0.6202(3) 0.0502(9) Uani 1 1 d . . . . .
H29 H 0.289693 0.001705 0.655220 0.060 Uiso 1 1 calc R U . . .
C30 C 0.33918(9) 0.0831(3) 0.6416(2) 0.0408(7) Uani 1 1 d . . . . .
H30 H 0.344015 0.137719 0.691392 0.049 Uiso 1 1 calc R U . . .
C31 C 0.36620(11) -0.0452(3) 0.3769(2) 0.0460(8) Uani 1 1 d . . . . .
H31A H 0.363180 -0.140062 0.381120 0.069 Uiso 1 1 calc R U . . .
H31B H 0.383852 -0.026810 0.342398 0.069 Uiso 1 1 calc R U . . .
H31C H 0.340225 -0.005570 0.348570 0.069 Uiso 1 1 calc R U . . .
C32 C 0.42080(10) -0.0603(3) 0.5091(2) 0.0440(8) Uani 1 1 d . . . . .
H32A H 0.431837 -0.029151 0.569242 0.066 Uiso 1 1 calc R U . . .
H32B H 0.439840 -0.044098 0.477682 0.066 Uiso 1 1 calc R U . . .
H32C H 0.415450 -0.154369 0.509261 0.066 Uiso 1 1 calc R U . . .

loop_
_atom_site_aniso_label
_atom_site_aniso_U_11
_atom_site_aniso_U_22
_atom_site_aniso_U_33
_atom_site_aniso_U_23
_atom_site_aniso_U_13
_atom_site_aniso_U_12
Tb1 0.01764(6) 0.02002(6) 0.01914(6) 0.00010(5) 0.00525(4) -0.00081(5)
N1 0.0212(11) 0.0288(11) 0.0259(12) -0.0014(9) 0.0076(9) -0.0001(9)
N2 0.0438(15) 0.0263(11) 0.0320(13) 0.0040(10) 0.0127(11) 0.0048(10)
C1 0.0203(12) 0.0248(13) 0.0347(15) -0.0028(11) 0.0132(11) -0.0060(10)
C2 0.0163(11) 0.0263(12) 0.0215(13) 0.0003(10) 0.0066(10) -0.0031(9)
C3 0.0232(13) 0.0427(16) 0.0217(14) 0.0069(11) 0.0058(11) -0.0022(11)
C4 0.0512(19) 0.064(2) 0.0222(15) -0.0107(15) 0.0061(13) -0.0053(17)
C5 0.056(2) 0.060(2) 0.0339(18) -0.0129(15) 0.0207(16) 0.0105(17)
C6 0.0373(16) 0.0378(16) 0.0366(17) 0.0005(13) 0.0184(13) 0.0108(13)
C7 0.0204(12) 0.0301(13) 0.0227(12) 0.0003(10) 0.0084(10) 0.0017(10)
C8 0.0176(12) 0.0469(16) 0.0200(13) 0.0013(11) 0.0061(10) -0.0011(11)
C9 0.022(4) 0.044(6) 0.028(4) 0.005(4) -0.001(3) -0.008(4)
C10 0.025(3) 0.060(8) 0.018(3) 0.000(5) -0.001(2) -0.002(6)
C11 0.040(5) 0.055(7) 0.028(4) -0.016(5) 0.013(3) -0.023(5)
C12 0.033(5) 0.035(6) 0.028(4) -0.014(4) 0.013(3) -0.013(4)
C9' 0.015(4) 0.043(8) 0.021(4) 0.000(5) 0.004(3) -0.009(5)
C10' 0.023(4) 0.051(9) 0.028(5) 0.005(6) 0.006(3) 0.001(6)
C11' 0.031(5) 0.050(10) 0.018(4) -0.011(7) 0.006(4) -0.016(7)
C12' 0.034(6) 0.032(8) 0.036(7) -0.014(5) 0.020(5) -0.009(5)
C13 0.0223(13) 0.0419(15) 0.0272(14) -0.0142(12) 0.0136(11) -0.0135(11)
C14 0.0378(17) 0.0236(14) 0.068(2) -0.0027(14) 0.0289(16) -0.0053(12)
C15 0.0262(13) 0.0324(14) 0.0257(14) -0.0043(12) 0.0037(11) -0.0025(11)
C16 0.0142(12) 0.0365(14) 0.0265(14) 0.0052(11) 0.0032(10) -0.0012(10)
C17 0.0141(11) 0.0274(13) 0.0328(15) 0.0069(11) 0.0081(10) 0.0004(9)
C18 0.0256(14) 0.0306(14) 0.058(2) 0.0048(14) 0.0219(14) 0.0027(11)
C19 0.0332(17) 0.0402(17) 0.077(3) 0.0272(18) 0.0272(17) 0.0140(14)
C20 0.0320(17) 0.069(2) 0.050(2) 0.0342(18) 0.0162(15) 0.0175(16)
C21 0.0241(14) 0.059(2) 0.0337(17) 0.0106(14) 0.0083(12) 0.0050(13)
C22 0.0305(15) 0.0388(15) 0.0367(16) 0.0107(13) 0.0171(13) 0.0027(12)
C23 0.0356(17) 0.0462(18) 0.0409(18) -0.0155(14) 0.0131(14) -0.0003(14)
C24 0.0356(16) 0.0452(17) 0.0229(15) 0.0027(13) 0.0078(12) 0.0014(13)
C25 0.0326(15) 0.0346(15) 0.0285(15) 0.0167(12) 0.0081(12) 0.0082(12)
C26 0.0355(16) 0.0241(13) 0.0404(17) 0.0128(12) 0.0114(13) 0.0048(11)
C27 0.052(2) 0.0304(16) 0.060(2) 0.0080(15) 0.0124(17) -0.0014(14)
C28 0.0382(19) 0.049(2) 0.081(3) 0.022(2) 0.0183(19) -0.0053(16)
C29 0.0369(18) 0.056(2) 0.062(2) 0.0296(19) 0.0213(17) 0.0109(16)
C30 0.0388(17) 0.0509(18) 0.0341(17) 0.0219(14) 0.0134(14) 0.0122(14)
C31 0.067(2) 0.0253(14) 0.0435(19) -0.0047(13) 0.0141(17) 0.0000(14)
C32 0.050(2) 0.0359(16) 0.052(2) 0.0157(15) 0.0245(16) 0.0165(14)

loop_
_atom_type_symbol
_atom_type_description
_atom_type_scat_dispersion_real
_atom_type_scat_dispersion_imag
_atom_type_scat_source
C C 0.0033 0.0016 'International Tables Vol C Tables 4.2.6.8 and 6.1.1.4'
H H 0.0000 0.0000 'International Tables Vol C Tables 4.2.6.8 and 6.1.1.4'
N N 0.0061 0.0033 'International Tables Vol C Tables 4.2.6.8 and 6.1.1.4'
Tb Tb -0.1723 4.1537 'International Tables Vol C Tables 4.2.6.8 and 6.1.1.4'

loop_
_geom_angle_atom_site_label_1
_geom_angle_atom_site_label_2
_geom_angle_atom_site_label_3
_geom_angle
_geom_angle_site_symmetry_1
_geom_angle_site_symmetry_3
_geom_angle_publ_flag
C15 Tb1 C24 132.32(10) . . ?
C15 Tb1 N2 88.59(9) . . ?
C24 Tb1 N2 68.88(9) . . ?
C15 Tb1 N1 68.51(8) . . ?
C24 Tb1 N1 90.63(9) . . ?
N2 Tb1 N1 125.49(8) . . ?
C15 Tb1 C1 100.96(9) . . ?
C24 Tb1 C1 123.37(9) . . ?
N2 Tb1 C1 140.68(8) . . ?
N1 Tb1 C1 93.16(7) . . ?
C15 Tb1 C13 131.90(9) . . ?
C24 Tb1 C13 93.59(10) . . ?
N2 Tb1 C13 127.12(9) . . ?
N1 Tb1 C13 103.15(8) . . ?
C1 Tb1 C13 30.94(9) . . ?
C15 Tb1 C2 88.40(9) . . ?
C24 Tb1 C2 138.73(9) . . ?
N2 Tb1 C2 113.10(8) . . ?
N1 Tb1 C2 114.80(7) . . ?
C1 Tb1 C2 30.93(8) . . ?
C13 Tb1 C2 50.76(8) . . ?
C15 Tb1 C8 137.39(9) . . ?
C24 Tb1 C8 88.30(9) . . ?
N2 Tb1 C8 97.24(8) . . ?
N1 Tb1 C8 133.39(8) . . ?
C1 Tb1 C8 50.90(8) . . ?
C13 Tb1 C8 30.62(9) . . ?
C2 Tb1 C8 50.50(8) . . ?
C15 Tb1 C7 108.03(9) . . ?
C24 Tb1 C7 113.22(9) . . ?
N2 Tb1 C7 90.11(8) . . ?
N1 Tb1 C7 143.24(7) . . ?
C1 Tb1 C7 50.61(8) . . ?
C13 Tb1 C7 50.34(8) . . ?
C2 Tb1 C7 30.34(7) . . ?
C8 Tb1 C7 30.38(8) . . ?
C15 Tb1 C25 104.15(9) . . ?
C24 Tb1 C25 29.23(9) . . ?
N2 Tb1 C25 52.21(8) . . ?
N1 Tb1 C25 85.26(7) . . ?
C1 Tb1 C25 152.25(9) . . ?
C13 Tb1 C25 122.79(9) . . ?
C2 Tb1 C25 159.41(8) . . ?
C8 Tb1 C25 112.69(8) . . ?
C7 Tb1 C25 129.09(8) . . ?
C15 Tb1 C26 86.21(9) . . ?
C24 Tb1 C26 53.54(9) . . ?
N2 Tb1 C26 29.37(8) . . ?
N1 Tb1 C26 97.89(7) . . ?
C1 Tb1 C26 168.47(8) . . ?
C13 Tb1 C26 141.12(9) . . ?
C2 Tb1 C26 142.10(8) . . ?
C8 Tb1 C26 117.97(8) . . ?
C7 Tb1 C26 118.68(8) . . ?
C25 Tb1 C26 27.50(8) . . ?
C17 N1 C23 114.5(2) . . ?
C17 N1 C22 109.5(2) . . ?
C23 N1 C22 108.1(2) . . ?
C17 N1 Tb1 100.58(14) . . ?
C23 N1 Tb1 108.10(16) . . ?
C22 N1 Tb1 116.17(16) . . ?
C26 N2 C31 114.0(3) . . ?
C26 N2 C32 110.7(2) . . ?
C31 N2 C32 107.9(2) . . ?
C26 N2 Tb1 91.91(15) . . ?
C31 N2 Tb1 109.51(17) . . ?
C32 N2 Tb1 122.38(19) . . ?
C13 C1 C2 107.4(2) . . ?
C13 C1 C14 127.3(3) . . ?
C2 C1 C14 124.4(3) . . ?
C13 C1 Tb1 74.71(15) . . ?
C2 C1 Tb1 75.48(14) . . ?
C14 C1 Tb1 124.20(17) . . ?
C7 C2 C1 108.3(2) . . ?
C7 C2 C3 123.1(2) . . ?
C1 C2 C3 128.0(2) . . ?
C7 C2 Tb1 76.44(14) . . ?
C1 C2 Tb1 73.59(14) . . ?
C3 C2 Tb1 123.43(16) . . ?
C2 C3 C4 111.1(2) . . ?
C2 C3 H3A 109.4 . . ?
C4 C3 H3A 109.4 . . ?
C2 C3 H3B 109.4 . . ?
C4 C3 H3B 109.4 . . ?
H3A C3 H3B 108.0 . . ?
C5 C4 C3 111.7(3) . . ?
C5 C4 H4A 109.3 . . ?
C3 C4 H4A 109.3 . . ?
C5 C4 H4B 109.3 . . ?
C3 C4 H4B 109.3 . . ?
H4A C4 H4B 107.9 . . ?
C4 C5 C6 112.8(3) . . ?
C4 C5 H5A 109.0 . . ?
C6 C5 H5A 109.0 . . ?
C4 C5 H5B 109.0 . . ?
C6 C5 H5B 109.0 . . ?
H5A C5 H5B 107.8 . . ?
C7 C6 C5 110.1(2) . . ?
C7 C6 H6A 109.6 . . ?
C5 C6 H6A 109.6 . . ?
C7 C6 H6B 109.6 . . ?
C5 C6 H6B 109.6 . . ?
H6A C6 H6B 108.2 . . ?
C2 C7 C8 108.1(2) . . ?
C2 C7 C6 122.7(2) . . ?
C8 C7 C6 128.5(2) . . ?
C2 C7 Tb1 73.22(14) . . ?
C8 C7 Tb1 73.88(14) . . ?
C6 C7 Tb1 126.25(18) . . ?
C13 C8 C7 107.7(2) . . ?
C13 C8 C9 117.5(7) . . ?
C7 C8 C9 132.6(7) . . ?
C13 C8 C9' 130.9(8) . . ?
C7 C8 C9' 121.3(8) . . ?
C13 C8 Tb1 73.25(14) . . ?
C7 C8 Tb1 75.74(14) . . ?
C9 C8 Tb1 129.5(7) . . ?
C9' C8 Tb1 120.4(7) . . ?
C8 C9 C10 112.4(10) . . ?
C8 C9 H9A 109.1 . . ?
C10 C9 H9A 109.1 . . ?
C8 C9 H9B 109.1 . . ?
C10 C9 H9B 109.1 . . ?
H9A C9 H9B 107.9 . . ?
C11 C10 C9 112.4(10) . . ?
C11 C10 H10A 109.1 . . ?
C9 C10 H10A 109.1 . . ?
C11 C10 H10B 109.1 . . ?
C9 C10 H10B 109.1 . . ?
H10A C10 H10B 107.9 . . ?
C10 C11 C12 111.0(9) . . ?
C10 C11 H11A 109.4 . . ?
C12 C11 H11A 109.4 . . ?
C10 C11 H11B 109.4 . . ?
C12 C11 H11B 109.4 . . ?
H11A C11 H11B 108.0 . . ?
C11 C12 C13 106.4(11) . . ?
C11 C12 H12A 110.4 . . ?
C13 C12 H12A 110.4 . . ?
C11 C12 H12B 110.4 . . ?
C13 C12 H12B 110.4 . . ?
H12A C12 H12B 108.6 . . ?
C10' C9' C8 110.4(12) . . ?
C10' C9' H9'1 109.6 . . ?
C8 C9' H9'1 109.6 . . ?
C10' C9' H9'2 109.6 . . ?
C8 C9' H9'2 109.6 . . ?
H9'1 C9' H9'2 108.1 . . ?
C11' C10' C9' 110.6(13) . . ?
C11' C10' H10C 109.5 . . ?
C9' C10' H10C 109.5 . . ?
C11' C10' H10D 109.5 . . ?
C9' C10' H10D 109.5 . . ?
H10C C10' H10D 108.1 . . ?
C10' C11' C12' 113.3(12) . . ?
C10' C11' H11C 108.9 . . ?
C12' C11' H11C 108.9 . . ?
C10' C11' H11D 108.9 . . ?
C12' C11' H11D 108.9 . . ?
H11C C11' H11D 107.7 . . ?
C13 C12' C11' 112.6(14) . . ?
C13 C12' H12C 109.1 . . ?
C11' C12' H12C 109.1 . . ?
C13 C12' H12D 109.1 . . ?
C11' C12' H12D 109.1 . . ?
H12C C12' H12D 107.8 . . ?
C8 C13 C1 108.6(2) . . ?
C8 C13 C12' 112.9(8) . . ?
C1 C13 C12' 138.5(8) . . ?
C8 C13 C12 128.5(7) . . ?
C1 C13 C12 122.3(7) . . ?
C8 C13 Tb1 76.13(15) . . ?
C1 C13 Tb1 74.35(14) . . ?
C12' C13 Tb1 118.0(9) . . ?
C12 C13 Tb1 122.8(7) . . ?
C1 C14 H14A 109.5 . . ?
C1 C14 H14B 109.5 . . ?
H14A C14 H14B 109.5 . . ?
C1 C14 H14C 109.5 . . ?
H14A C14 H14C 109.5 . . ?
H14B C14 H14C 109.5 . . ?
C16 C15 Tb1 100.98(17) . . ?
C16 C15 H15A 112.4(19) . . ?
Tb1 C15 H15A 98.8(19) . . ?
C16 C15 H15B 112(2) . . ?
Tb1 C15 H15B 123(2) . . ?
H15A C15 H15B 108(3) . . ?
C17 C16 C21 115.8(3) . . ?
C17 C16 C15 121.8(2) . . ?
C21 C16 C15 122.2(3) . . ?
C18 C17 C16 121.7(3) . . ?
C18 C17 N1 122.0(3) . . ?
C16 C17 N1 116.3(2) . . ?
C19 C18 C17 120.4(3) . . ?
C19 C18 H18 119.8 . . ?
C17 C18 H18 119.8 . . ?
C20 C19 C18 119.3(3) . . ?
C20 C19 H19 120.3 . . ?
C18 C19 H19 120.3 . . ?
C19 C20 C21 120.7(3) . . ?
C19 C20 H20 119.7 . . ?
C21 C20 H20 119.7 . . ?
C20 C21 C16 122.1(3) . . ?
C20 C21 H21 119.0 . . ?
C16 C21 H21 119.0 . . ?
N1 C22 H22A 109.5 . . ?
N1 C22 H22B 109.5 . . ?
H22A C22 H22B 109.5 . . ?
N1 C22 H22C 109.5 . . ?
H22A C22 H22C 109.5 . . ?
H22B C22 H22C 109.5 . . ?
N1 C23 H23A 109.5 . . ?
N1 C23 H23B 109.5 . . ?
H23A C23 H23B 109.5 . . ?
N1 C23 H23C 109.5 . . ?
H23A C23 H23C 109.5 . . ?
H23B C23 H23C 109.5 . . ?
C25 C24 Tb1 93.43(18) . . ?
C25 C24 H24A 116(2) . . ?
Tb1 C24 H24A 127(2) . . ?
C25 C24 H24B 116(2) . . ?
Tb1 C24 H24B 97(2) . . ?
H24A C24 H24B 107(3) . . ?
C26 C25 C30 115.5(3) . . ?
C26 C25 C24 122.6(3) . . ?
C30 C25 C24 121.5(3) . . ?
C26 C25 Tb1 77.49(16) . . ?
C30 C25 Tb1 137.05(19) . . ?
C24 C25 Tb1 57.34(15) . . ?
C27 C26 C25 121.3(3) . . ?
C27 C26 N2 122.0(3) . . ?
C25 C26 N2 116.7(3) . . ?
C27 C26 Tb1 137.4(2) . . ?
C25 C26 Tb1 75.01(15) . . ?
N2 C26 Tb1 58.72(12) . . ?
C28 C27 C26 120.7(4) . . ?
C28 C27 H27 119.7 . . ?
C26 C27 H27 119.7 . . ?
C29 C28 C27 119.7(3) . . ?
C29 C28 H28 120.2 . . ?
C27 C28 H28 120.2 . . ?
C30 C29 C28 120.1(3) . . ?
C30 C29 H29 120.0 . . ?
C28 C29 H29 120.0 . . ?
C29 C30 C25 122.7(3) . . ?
C29 C30 H30 118.7 . . ?
C25 C30 H30 118.7 . . ?
N2 C31 H31A 109.5 . . ?
N2 C31 H31B 109.5 . . ?
H31A C31 H31B 109.5 . . ?
N2 C31 H31C 109.5 . . ?
H31A C31 H31C 109.5 . . ?
H31B C31 H31C 109.5 . . ?
N2 C32 H32A 109.5 . . ?
N2 C32 H32B 109.5 . . ?
H32A C32 H32B 109.5 . . ?
N2 C32 H32C 109.5 . . ?
H32A C32 H32C 109.5 . . ?
H32B C32 H32C 109.5 . . ?

loop_
_geom_bond_atom_site_label_1
_geom_bond_atom_site_label_2
_geom_bond_distance
_geom_bond_site_symmetry_2
_geom_bond_publ_flag
Tb1 C15 2.467(3) . ?
Tb1 C24 2.496(3) . ?
Tb1 N2 2.557(2) . ?
Tb1 N1 2.564(2) . ?
Tb1 C1 2.650(2) . ?
Tb1 C13 2.655(3) . ?
Tb1 C2 2.674(2) . ?
Tb1 C8 2.692(3) . ?
Tb1 C7 2.716(2) . ?
Tb1 C25 2.959(3) . ?
Tb1 C26 2.991(3) . ?
N1 C17 1.462(3) . ?
N1 C23 1.475(4) . ?
N1 C22 1.490(3) . ?
N2 C26 1.468(4) . ?
N2 C31 1.481(4) . ?
N2 C32 1.485(4) . ?
C1 C13 1.415(4) . ?
C1 C2 1.420(4) . ?
C1 C14 1.506(4) . ?
C2 C7 1.411(3) . ?
C2 C3 1.499(4) . ?
C3 C4 1.513(4) . ?
C3 H3A 0.9900 . ?
C3 H3B 0.9900 . ?
C4 C5 1.504(5) . ?
C4 H4A 0.9900 . ?
C4 H4B 0.9900 . ?
C5 C6 1.532(4) . ?
C5 H5A 0.9900 . ?
C5 H5B 0.9900 . ?
C6 C7 1.511(4) . ?
C6 H6A 0.9900 . ?
C6 H6B 0.9900 . ?
C7 C8 1.417(4) . ?
C8 C13 1.412(4) . ?
C8 C9 1.498(14) . ?
C8 C9' 1.545(18) . ?
C9 C10 1.531(15) . ?
C9 H9A 0.9900 . ?
C9 H9B 0.9900 . ?
C10 C11 1.510(11) . ?
C10 H10A 0.9900 . ?
C10 H10B 0.9900 . ?
C11 C12 1.524(16) . ?
C11 H11A 0.9900 . ?
C11 H11B 0.9900 . ?
C12 C13 1.533(14) . ?
C12 H12A 0.9900 . ?
C12 H12B 0.9900 . ?
C9' C10' 1.522(16) . ?
C9' H9'1 0.9900 . ?
C9' H9'2 0.9900 . ?
C10' C11' 1.513(11) . ?
C10' H10C 0.9900 . ?
C10' H10D 0.9900 . ?
C11' C12' 1.528(16) . ?
C11' H11C 0.9900 . ?
C11' H11D 0.9900 . ?
C12' C13 1.519(19) . ?
C12' H12C 0.9900 . ?
C12' H12D 0.9900 . ?
C14 H14A 0.9800 . ?
C14 H14B 0.9800 . ?
C14 H14C 0.9800 . ?
C15 C16 1.472(4) . ?
C15 H15A 0.94(3) . ?
C15 H15B 0.94(3) . ?
C16 C17 1.408(4) . ?
C16 C21 1.412(4) . ?
C17 C18 1.392(4) . ?
C18 C19 1.381(5) . ?
C18 H18 0.9500 . ?
C19 C20 1.377(5) . ?
C19 H19 0.9500 . ?
C20 C21 1.379(5) . ?
C20 H20 0.9500 . ?
C21 H21 0.9500 . ?
C22 H22A 0.9800 . ?
C22 H22B 0.9800 . ?
C22 H22C 0.9800 . ?
C23 H23A 0.9800 . ?
C23 H23B 0.9800 . ?
C23 H23C 0.9800 . ?
C24 C25 1.447(4) . ?
C24 H24A 0.99(3) . ?
C24 H24B 0.97(3) . ?
C25 C26 1.415(4) . ?
C25 C30 1.422(4) . ?
C26 C27 1.388(4) . ?
C27 C28 1.384(5) . ?
C27 H27 0.9500 . ?
C28 C29 1.377(6) . ?
C28 H28 0.9500 . ?
C29 C30 1.371(5) . ?
C29 H29 0.9500 . ?
C30 H30 0.9500 . ?
C31 H31A 0.9800 . ?
C31 H31B 0.9800 . ?
C31 H31C 0.9800 . ?
C32 H32A 0.9800 . ?
C32 H32B 0.9800 . ?
C32 H32C 0.9800 . ?

loop_
_geom_torsion_atom_site_label_1
_geom_torsion_atom_site_label_2
_geom_torsion_atom_site_label_3
_geom_torsion_atom_site_label_4
_geom_torsion
_geom_torsion_site_symmetry_1
_geom_torsion_site_symmetry_2
_geom_torsion_site_symmetry_3
_geom_torsion_site_symmetry_4
_geom_torsion_publ_flag
C13 C1 C2 C7 -0.7(3) . . . . ?
C14 C1 C2 C7 169.0(2) . . . . ?
Tb1 C1 C2 C7 -69.23(17) . . . . ?
C13 C1 C2 C3 -171.6(2) . . . . ?
C14 C1 C2 C3 -1.8(4) . . . . ?
Tb1 C1 C2 C3 119.9(3) . . . . ?
C13 C1 C2 Tb1 68.51(17) . . . . ?
C14 C1 C2 Tb1 -121.8(2) . . . . ?
C7 C2 C3 C4 14.6(4) . . . . ?
C1 C2 C3 C4 -175.8(3) . . . . ?
Tb1 C2 C3 C4 -80.8(3) . . . . ?
C2 C3 C4 C5 -45.7(4) . . . . ?
C3 C4 C5 C6 63.7(4) . . . . ?
C4 C5 C6 C7 -44.7(4) . . . . ?
C1 C2 C7 C8 1.1(3) . . . . ?
C3 C2 C7 C8 172.5(2) . . . . ?
Tb1 C2 C7 C8 -66.21(18) . . . . ?
C1 C2 C7 C6 -170.0(2) . . . . ?
C3 C2 C7 C6 1.4(4) . . . . ?
Tb1 C2 C7 C6 122.7(2) . . . . ?
C1 C2 C7 Tb1 67.32(17) . . . . ?
C3 C2 C7 Tb1 -121.3(2) . . . . ?
C5 C6 C7 C2 13.2(4) . . . . ?
C5 C6 C7 C8 -155.9(3) . . . . ?
C5 C6 C7 Tb1 105.9(3) . . . . ?
C2 C7 C8 C13 -1.1(3) . . . . ?
C6 C7 C8 C13 169.3(3) . . . . ?
Tb1 C7 C8 C13 -66.84(18) . . . . ?
C2 C7 C8 C9 -163.1(9) . . . . ?
C6 C7 C8 C9 7.3(10) . . . . ?
Tb1 C7 C8 C9 131.1(9) . . . . ?
C2 C7 C8 C9' -177.1(9) . . . . ?
C6 C7 C8 C9' -6.7(9) . . . . ?
Tb1 C7 C8 C9' 117.2(9) . . . . ?
C2 C7 C8 Tb1 65.77(17) . . . . ?
C6 C7 C8 Tb1 -123.8(3) . . . . ?
C13 C8 C9 C10 17.3(12) . . . . ?
C7 C8 C9 C10 178.0(7) . . . . ?
Tb1 C8 C9 C10 -73.1(11) . . . . ?
C8 C9 C10 C11 -47.6(15) . . . . ?
C9 C10 C11 C12 66.4(16) . . . . ?
C10 C11 C12 C13 -48.7(15) . . . . ?
C13 C8 C9' C10' 5.5(17) . . . . ?
C7 C8 C9' C10' -179.5(9) . . . . ?
Tb1 C8 C9' C10' -88.2(12) . . . . ?
C8 C9' C10' C11' -33.9(19) . . . . ?
C9' C10' C11' C12' 62(2) . . . . ?
C10' C11' C12' C13 -57(2) . . . . ?
C7 C8 C13 C1 0.6(3) . . . . ?
C9 C8 C13 C1 165.8(8) . . . . ?
C9' C8 C13 C1 176.1(10) . . . . ?
Tb1 C8 C13 C1 -67.90(18) . . . . ?
C7 C8 C13 C12' -176.6(10) . . . . ?
C9' C8 C13 C12' -1.1(13) . . . . ?
Tb1 C8 C13 C12' 114.9(10) . . . . ?
C7 C8 C13 C12 -170.4(9) . . . . ?
C9 C8 C13 C12 -5.3(11) . . . . ?
Tb1 C8 C13 C12 121.0(9) . . . . ?
C7 C8 C13 Tb1 68.52(18) . . . . ?
C9 C8 C13 Tb1 -126.3(8) . . . . ?
C9' C8 C13 Tb1 -116.0(10) . . . . ?
C2 C1 C13 C8 0.1(3) . . . . ?
C14 C1 C13 C8 -169.3(2) . . . . ?
Tb1 C1 C13 C8 69.09(18) . . . . ?
C2 C1 C13 C12' 176.2(14) . . . . ?
C14 C1 C13 C12' 6.8(14) . . . . ?
Tb1 C1 C13 C12' -114.8(14) . . . . ?
C2 C1 C13 C12 171.8(8) . . . . ?
C14 C1 C13 C12 2.4(9) . . . . ?
Tb1 C1 C13 C12 -119.2(8) . . . . ?
C2 C1 C13 Tb1 -69.03(17) . . . . ?
C14 C1 C13 Tb1 121.6(3) . . . . ?
C11' C12' C13 C8 25.5(16) . . . . ?
C11' C12' C13 C1 -150.5(8) . . . . ?
C11' C12' C13 Tb1 111.4(13) . . . . ?
C11 C12 C13 C8 20.8(13) . . . . ?
C11 C12 C13 C1 -149.2(7) . . . . ?
C11 C12 C13 Tb1 119.3(10) . . . . ?
Tb1 C15 C16 C17 -40.4(3) . . . . ?
Tb1 C15 C16 C21 135.3(2) . . . . ?
C21 C16 C17 C18 2.4(4) . . . . ?
C15 C16 C17 C18 178.4(2) . . . . ?
C21 C16 C17 N1 -177.3(2) . . . . ?
C15 C16 C17 N1 -1.3(3) . . . . ?
C23 N1 C17 C18 -23.8(3) . . . . ?
C22 N1 C17 C18 97.7(3) . . . . ?
Tb1 N1 C17 C18 -139.4(2) . . . . ?
C23 N1 C17 C16 155.9(2) . . . . ?
C22 N1 C17 C16 -82.5(3) . . . . ?
Tb1 N1 C17 C16 40.3(2) . . . . ?
C16 C17 C18 C19 -2.1(4) . . . . ?
N1 C17 C18 C19 177.6(2) . . . . ?
C17 C18 C19 C20 0.0(4) . . . . ?
C18 C19 C20 C21 1.6(5) . . . . ?
C19 C20 C21 C16 -1.3(5) . . . . ?
C17 C16 C21 C20 -0.8(4) . . . . ?
C15 C16 C21 C20 -176.7(3) . . . . ?
Tb1 C24 C25 C26 44.3(3) . . . . ?
Tb1 C24 C25 C30 -128.8(2) . . . . ?
C30 C25 C26 C27 -0.3(4) . . . . ?
C24 C25 C26 C27 -173.9(3) . . . . ?
Tb1 C25 C26 C27 -136.8(3) . . . . ?
C30 C25 C26 N2 179.0(2) . . . . ?
C24 C25 C26 N2 5.5(4) . . . . ?
Tb1 C25 C26 N2 42.6(2) . . . . ?
C30 C25 C26 Tb1 136.5(2) . . . . ?
C24 C25 C26 Tb1 -37.0(2) . . . . ?
C31 N2 C26 C27 17.1(4) . . . . ?
C32 N2 C26 C27 -104.7(3) . . . . ?
Tb1 N2 C26 C27 129.5(3) . . . . ?
C31 N2 C26 C25 -162.2(2) . . . . ?
C32 N2 C26 C25 75.9(3) . . . . ?
Tb1 N2 C26 C25 -49.9(2) . . . . ?
C31 N2 C26 Tb1 -112.4(2) . . . . ?
C32 N2 C26 Tb1 125.8(2) . . . . ?
C25 C26 C27 C28 -0.1(5) . . . . ?
N2 C26 C27 C28 -179.4(3) . . . . ?
Tb1 C26 C27 C28 -102.4(4) . . . . ?
C26 C27 C28 C29 0.4(5) . . . . ?
C27 C28 C29 C30 -0.2(5) . . . . ?
C28 C29 C30 C25 -0.2(5) . . . . ?
C26 C25 C30 C29 0.5(4) . . . . ?
C24 C25 C30 C29 174.1(3) . . . . ?
Tb1 C25 C30 C29 99.7(4) . . . . ?
